data_4112942
loop_
_publ_author_name
'Bradley A. Steinhoff'
'Ilia A. Guzei'
'Shannon S. Stahl'

_publ_contact_author_address
;
   2124 Chemistry Department
   University of Wisconsin-Madison
   1101 University Ave
   Madison, WI  53706
   USA
;
_publ_contact_author_email iguzei@chem.wisc.edu
_publ_contact_author_fax 608-262-0381
_publ_contact_author_name
;
Ilia A. Guzei
;
_publ_contact_author_phone 608-263-4694
_publ_section_title
;
 Mechanistic Characterization of Aerobic Alcohol Oxidation Catalyzed by
 Pd(OAc)2/Pyridine Including Identification of the Catalyst Resting State
 and the Origin of Nonlinear [Catalyst] Dependence
;
_journal_name_full 'Journal of the American Chemical Society'
_journal_page_first 11268
_journal_page_last 11278
_journal_paper_doi 10.1021/ja049962m
_journal_volume 126
_journal_year 2004
_chemical_formula_sum 'C20 H43 N O4'
_chemical_formula_weight 361.55
_chemical_name_systematic
; 
 ? 
;
_space_group_IT_number 2
_symmetry_cell_setting triclinic
_symmetry_space_group_name_Hall '-P 1'
_symmetry_space_group_name_H-M 'P -1'
_atom_sites_solution_hydrogens geom
_atom_sites_solution_primary direct
_atom_sites_solution_secondary difmap
_audit_creation_method SHELXL-97
_cell_angle_alpha 86.959(3)
_cell_angle_beta 85.645(3)
_cell_angle_gamma 89.977(3)
_cell_formula_units_Z 2
_cell_length_a 9.4445(16)
_cell_length_b 9.4856(16)
_cell_length_c 12.352(2)
_cell_measurement_reflns_used 5761
_cell_measurement_temperature 100(2)
_cell_measurement_theta_max 26.40
_cell_measurement_theta_min 2.62
_cell_volume 1101.8(3)
_computing_cell_refinement 'Bruker SMART'
_computing_data_collection 'Bruker SMART'
_computing_data_reduction 'Bruker SAINT'
_computing_molecular_graphics 'Bruker SHELXTL'
_computing_publication_material 'Bruker SHELXTL'
_computing_structure_refinement 'SHELXL-97 (Sheldrick, 1997)'
_computing_structure_solution 'SHELXS-97 (Sheldrick, 1990)'
_diffrn_ambient_temperature 100(2)
_diffrn_measured_fraction_theta_full 0.988
_diffrn_measured_fraction_theta_max 0.988
_diffrn_measurement_device_type 'CCD area detector'
_diffrn_measurement_method 'phi and omega scans'
_diffrn_radiation_monochromator graphite
_diffrn_radiation_source 'fine-focus sealed tube'
_diffrn_radiation_type MoK\a
_diffrn_radiation_wavelength 0.71073
_diffrn_reflns_av_R_equivalents 0.0239
_diffrn_reflns_av_sigmaI/netI 0.0334
_diffrn_reflns_limit_h_max 11
_diffrn_reflns_limit_h_min -11
_diffrn_reflns_limit_k_max 11
_diffrn_reflns_limit_k_min -11
_diffrn_reflns_limit_l_max 15
_diffrn_reflns_limit_l_min -15
_diffrn_reflns_number 9093
_diffrn_reflns_theta_full 26.40
_diffrn_reflns_theta_max 26.40
_diffrn_reflns_theta_min 1.66
_exptl_absorpt_coefficient_mu 0.074
_exptl_absorpt_correction_T_max 0.9761
_exptl_absorpt_correction_T_min 0.9640
_exptl_absorpt_correction_type none
_exptl_crystal_density_diffrn 1.090
_exptl_crystal_density_meas 0
_exptl_crystal_F_000 404
_exptl_crystal_size_max 0.50
_exptl_crystal_size_mid 0.41
_exptl_crystal_size_min 0.33
_refine_diff_density_max 0.244
_refine_diff_density_min -0.190
_refine_diff_density_rms 0.040
_refine_ls_extinction_method none
_refine_ls_goodness_of_fit_ref 1.164
_refine_ls_hydrogen_treatment mixed
_refine_ls_matrix_type full
_refine_ls_number_parameters 402
_refine_ls_number_reflns 4464
_refine_ls_number_restraints 0
_refine_ls_restrained_S_all 1.164
_refine_ls_R_factor_all 0.0564
_refine_ls_R_factor_gt 0.0498
_refine_ls_shift/su_max 0.000
_refine_ls_shift/su_mean 0.000
_refine_ls_structure_factor_coef Fsqd
_refine_ls_weighting_details 'calc w=1/[\s^2^(Fo^2^)+(0.0293P)^2^+0.6724P] where P=(Fo^2^+2Fc^2^)/3'
_refine_ls_weighting_scheme calc
_refine_ls_wR_factor_gt 0.1149
_refine_ls_wR_factor_ref 0.1175
_reflns_number_gt 3977
_reflns_number_total 4464
_reflns_threshold_expression >2sigma(I)
_cod_data_source_file ja049962msi20040511_034318.cif
_cod_data_source_block sta12
_cod_database_code 4112942

loop_
_symmetry_equiv_pos_as_xyz
'x, y, z'
'-x, -y, -z'

loop_
_atom_site_label
_atom_site_type_symbol
_atom_site_fract_x
_atom_site_fract_y
_atom_site_fract_z
_atom_site_U_iso_or_equiv
_atom_site_adp_type
_atom_site_occupancy
_atom_site_symmetry_multiplicity
_atom_site_calc_flag
_atom_site_refinement_flags
O1 O 0.71132(12) 0.80550(14) 0.00951(10) 0.0285(3) Uani 1 1 d .
O2 O 0.87208(14) 0.97640(14) 0.00117(11) 0.0331(3) Uani 1 1 d .
H2 H 0.965(4) 0.994(5) -0.007(4) 0.028(12) Uiso 0.50 1 d P
O3 O 0.30260(14) 0.78504(13) 0.49361(10) 0.0297(3) Uani 1 1 d .
O4 O 0.47510(15) 0.62709(14) 0.49447(11) 0.0332(3) Uani 1 1 d .
H4 H 0.490(9) 0.530(7) 0.494(7) 0.061(18) Uiso 0.50 1 d P
N N 0.47244(13) 0.03321(13) 0.25014(10) 0.0154(3) Uani 1 1 d .
C1 C 0.34300(16) 0.07703(17) 0.32156(12) 0.0168(3) Uani 1 1 d .
H1A H 0.3126(18) -0.0056(19) 0.3620(14) 0.015(4) Uiso 1 1 d .
H1B H 0.3780(17) 0.1435(18) 0.3690(14) 0.011(4) Uiso 1 1 d .
C2 C 0.22227(16) 0.14276(17) 0.26206(13) 0.0188(3) Uani 1 1 d .
H2A H 0.1833(18) 0.0765(18) 0.2154(14) 0.013(4) Uiso 1 1 d .
H2B H 0.2531(19) 0.2271(19) 0.2182(15) 0.019(4) Uiso 1 1 d .
C3 C 0.10239(17) 0.18304(19) 0.34487(14) 0.0216(3) Uani 1 1 d .
H3A H 0.0723(19) 0.099(2) 0.3890(15) 0.022(5) Uiso 1 1 d .
H3B H 0.1388(19) 0.250(2) 0.3918(15) 0.022(5) Uiso 1 1 d .
C4 C -0.02335(19) 0.2474(2) 0.29029(16) 0.0303(4) Uani 1 1 d .
H4A H 0.007(2) 0.337(2) 0.2515(17) 0.034(5) Uiso 1 1 d .
H4B H -0.097(2) 0.267(2) 0.3428(19) 0.042(6) Uiso 1 1 d .
H4C H -0.060(2) 0.182(2) 0.2375(17) 0.033(5) Uiso 1 1 d .
C5 C 0.43442(17) -0.07395(16) 0.16950(12) 0.0165(3) Uani 1 1 d .
H5A H 0.3730(18) -0.0258(18) 0.1232(14) 0.013(4) Uiso 1 1 d .
H5B H 0.5241(18) -0.0947(17) 0.1290(14) 0.014(4) Uiso 1 1 d .
C6 C 0.36490(17) -0.20962(17) 0.21707(13) 0.0187(3) Uani 1 1 d .
H6A H 0.275(2) -0.1940(18) 0.2545(15) 0.020(4) Uiso 1 1 d .
H6B H 0.4249(19) -0.2596(18) 0.2687(15) 0.018(4) Uiso 1 1 d .
C7 C 0.34310(19) -0.30478(18) 0.12319(14) 0.0224(4) Uani 1 1 d .
H7A H 0.285(2) -0.255(2) 0.0718(16) 0.026(5) Uiso 1 1 d .
H7B H 0.4350(19) -0.3242(18) 0.0859(14) 0.017(4) Uiso 1 1 d .
C8 C 0.2699(2) -0.44377(19) 0.16040(16) 0.0279(4) Uani 1 1 d .
H8A H 0.323(2) -0.495(2) 0.2133(17) 0.032(5) Uiso 1 1 d .
H8B H 0.263(2) -0.502(2) 0.0999(18) 0.035(6) Uiso 1 1 d .
H8C H 0.172(2) -0.425(2) 0.1939(17) 0.036(6) Uiso 1 1 d .
C9 C 0.57562(16) -0.02669(17) 0.32960(12) 0.0164(3) Uani 1 1 d .
H9A H 0.5915(17) 0.0483(18) 0.3757(14) 0.014(4) Uiso 1 1 d .
H9B H 0.5226(17) -0.0995(18) 0.3726(14) 0.012(4) Uiso 1 1 d .
C10 C 0.71499(17) -0.08246(17) 0.28013(13) 0.0191(3) Uani 1 1 d .
H10A H 0.763(2) -0.011(2) 0.2319(15) 0.025(5) Uiso 1 1 d .
H10B H 0.6993(18) -0.1625(19) 0.2379(14) 0.016(4) Uiso 1 1 d .
C11 C 0.80873(18) -0.12511(19) 0.37177(14) 0.0226(4) Uani 1 1 d .
H11A H 0.824(2) -0.046(2) 0.4122(16) 0.027(5) Uiso 1 1 d .
H11B H 0.757(2) -0.196(2) 0.4223(16) 0.026(5) Uiso 1 1 d .
C12 C 0.95076(19) -0.1863(2) 0.33111(16) 0.0280(4) Uani 1 1 d .
H12A H 0.940(2) -0.275(2) 0.2982(17) 0.031(5) Uiso 1 1 d .
H12B H 1.010(2) -0.206(2) 0.3903(17) 0.033(5) Uiso 1 1 d .
H12C H 0.999(2) -0.122(2) 0.2740(17) 0.034(5) Uiso 1 1 d .
C13 C 0.53649(17) 0.15747(16) 0.18036(12) 0.0167(3) Uani 1 1 d .
H13A H 0.6167(18) 0.1177(17) 0.1382(14) 0.012(4) Uiso 1 1 d .
H13B H 0.4665(18) 0.1857(17) 0.1313(14) 0.013(4) Uiso 1 1 d .
C14 C 0.58230(17) 0.28156(17) 0.24128(13) 0.0184(3) Uani 1 1 d .
H14A H 0.653(2) 0.251(2) 0.2898(16) 0.025(5) Uiso 1 1 d .
H14B H 0.504(2) 0.3207(19) 0.2845(15) 0.022(5) Uiso 1 1 d .
C15 C 0.64143(19) 0.39904(17) 0.16124(14) 0.0218(4) Uani 1 1 d .
H15A H 0.722(2) 0.3653(19) 0.1164(15) 0.022(5) Uiso 1 1 d .
H15B H 0.572(2) 0.428(2) 0.1125(16) 0.026(5) Uiso 1 1 d .
C16 C 0.6873(2) 0.52730(18) 0.21876(16) 0.0263(4) Uani 1 1 d .
H16A H 0.612(2) 0.557(2) 0.2714(17) 0.034(5) Uiso 1 1 d .
H16B H 0.715(2) 0.604(2) 0.1682(18) 0.037(6) Uiso 1 1 d .
H16C H 0.768(2) 0.504(2) 0.2618(17) 0.033(5) Uiso 1 1 d .
C17 C 0.83541(18) 0.84425(19) 0.00917(13) 0.0253(4) Uani 1 1 d .
C18 C 0.9538(2) 0.7379(2) 0.01828(18) 0.0327(4) Uani 1 1 d .
H18A H 0.991(3) 0.742(3) 0.089(3) 0.074(9) Uiso 1 1 d .
H18B H 1.032(3) 0.760(3) -0.030(2) 0.065(8) Uiso 1 1 d .
H18C H 0.923(3) 0.645(3) 0.010(2) 0.062(8) Uiso 1 1 d .
C19 C 0.3435(2) 0.66222(18) 0.48958(13) 0.0274(4) Uani 1 1 d .
C20 C 0.2387(3) 0.5444(2) 0.47755(19) 0.0363(5) Uani 1 1 d .
H20A H 0.144(4) 0.575(4) 0.487(3) 0.103(12) Uiso 1 1 d .
H20B H 0.247(3) 0.473(4) 0.527(3) 0.091(11) Uiso 1 1 d .
H20C H 0.260(4) 0.505(4) 0.414(3) 0.110(13) Uiso 1 1 d .

loop_
_atom_site_aniso_label
_atom_site_aniso_U_11
_atom_site_aniso_U_22
_atom_site_aniso_U_33
_atom_site_aniso_U_23
_atom_site_aniso_U_13
_atom_site_aniso_U_12
O1 0.0204(6) 0.0424(8) 0.0225(6) 0.0018(5) -0.0015(5) -0.0023(5)
O2 0.0227(7) 0.0372(8) 0.0390(8) 0.0038(6) -0.0041(6) -0.0012(6)
O3 0.0435(8) 0.0223(6) 0.0227(6) -0.0002(5) 0.0009(5) 0.0005(5)
O4 0.0367(8) 0.0250(7) 0.0364(8) -0.0025(6) 0.0076(6) 0.0003(6)
N 0.0146(6) 0.0156(6) 0.0159(6) -0.0005(5) -0.0006(5) -0.0001(5)
C1 0.0168(8) 0.0174(8) 0.0156(7) -0.0008(6) 0.0017(6) -0.0005(6)
C2 0.0169(8) 0.0202(8) 0.0189(8) 0.0002(6) -0.0005(6) 0.0004(6)
C3 0.0186(8) 0.0247(9) 0.0215(8) -0.0033(7) 0.0004(6) 0.0002(7)
C4 0.0197(9) 0.0383(11) 0.0325(10) -0.0008(9) 0.0011(8) 0.0072(8)
C5 0.0171(8) 0.0174(8) 0.0153(7) -0.0020(6) -0.0017(6) 0.0008(6)
C6 0.0178(8) 0.0193(8) 0.0188(8) -0.0005(6) -0.0004(6) -0.0009(6)
C7 0.0244(9) 0.0218(8) 0.0214(8) -0.0024(7) -0.0037(7) -0.0023(7)
C8 0.0326(10) 0.0221(9) 0.0294(10) -0.0037(8) -0.0039(8) -0.0063(8)
C9 0.0175(8) 0.0164(7) 0.0156(7) 0.0001(6) -0.0034(6) 0.0003(6)
C10 0.0188(8) 0.0191(8) 0.0196(8) -0.0023(6) -0.0027(6) 0.0004(6)
C11 0.0206(8) 0.0255(9) 0.0222(8) -0.0014(7) -0.0037(7) 0.0035(7)
C12 0.0215(9) 0.0310(10) 0.0322(10) -0.0025(8) -0.0055(7) 0.0069(7)
C13 0.0162(8) 0.0174(8) 0.0158(7) 0.0029(6) -0.0002(6) -0.0003(6)
C14 0.0195(8) 0.0184(8) 0.0173(8) 0.0000(6) -0.0016(6) -0.0013(6)
C15 0.0241(9) 0.0193(8) 0.0214(8) 0.0005(6) 0.0012(7) -0.0012(7)
C16 0.0306(10) 0.0186(8) 0.0294(9) 0.0006(7) -0.0008(8) -0.0033(7)
C17 0.0247(9) 0.0368(10) 0.0142(8) 0.0014(7) -0.0013(6) -0.0003(7)
C18 0.0236(10) 0.0392(12) 0.0348(11) -0.0003(9) -0.0013(8) 0.0001(8)
C19 0.0410(11) 0.0261(9) 0.0140(8) 0.0000(7) 0.0037(7) -0.0009(8)
C20 0.0473(13) 0.0286(10) 0.0340(11) -0.0027(9) -0.0077(9) -0.0041(9)

loop_
_atom_type_symbol
_atom_type_description
_atom_type_scat_dispersion_real
_atom_type_scat_dispersion_imag
_atom_type_scat_source
C C 0.0033 0.0016 'International Tables Vol C Tables 4.2.6.8 and 6.1.1.4'
H H 0.0000 0.0000 'International Tables Vol C Tables 4.2.6.8 and 6.1.1.4'
N N 0.0061 0.0033 'International Tables Vol C Tables 4.2.6.8 and 6.1.1.4'
O O 0.0106 0.0060 'International Tables Vol C Tables 4.2.6.8 and 6.1.1.4'

loop_
_geom_angle_atom_site_label_1
_geom_angle_atom_site_label_2
_geom_angle_atom_site_label_3
_geom_angle
C17 O2 H2 116(3)
C19 O4 H4 114(5)
C13 N C5 104.91(11)
C13 N C1 111.63(11)
C5 N C1 111.86(11)
C13 N C9 111.72(11)
C5 N C9 112.13(12)
C1 N C9 104.77(11)
C2 C1 N 115.86(12)
C2 C1 H1A 110.9(10)
N C1 H1A 105.2(10)
C2 C1 H1B 109.6(10)
N C1 H1B 105.3(10)
H1A C1 H1B 109.7(14)
C1 C2 C3 109.37(13)
C1 C2 H2A 111.1(10)
C3 C2 H2A 107.2(10)
C1 C2 H2B 111.7(10)
C3 C2 H2B 108.7(10)
H2A C2 H2B 108.7(14)
C4 C3 C2 112.03(14)
C4 C3 H3A 110.0(11)
C2 C3 H3A 108.5(11)
C4 C3 H3B 109.3(11)
C2 C3 H3B 108.6(11)
H3A C3 H3B 108.4(15)
C3 C4 H4A 109.1(12)
C3 C4 H4B 110.2(14)
H4A C4 H4B 108.2(18)
C3 C4 H4C 111.0(12)
H4A C4 H4C 109.5(17)
H4B C4 H4C 108.8(18)
C6 C5 N 116.51(12)
C6 C5 H5A 109.8(10)
N C5 H5A 105.3(10)
C6 C5 H5B 110.0(10)
N C5 H5B 104.9(10)
H5A C5 H5B 110.0(14)
C5 C6 C7 107.95(13)
C5 C6 H6A 112.5(11)
C7 C6 H6A 108.4(11)
C5 C6 H6B 111.5(10)
C7 C6 H6B 108.9(10)
H6A C6 H6B 107.5(15)
C8 C7 C6 113.03(14)
C8 C7 H7A 108.2(11)
C6 C7 H7A 108.7(11)
C8 C7 H7B 109.2(10)
C6 C7 H7B 109.0(10)
H7A C7 H7B 108.5(15)
C7 C8 H8A 110.6(12)
C7 C8 H8B 110.4(12)
H8A C8 H8B 107.9(17)
C7 C8 H8C 109.9(12)
H8A C8 H8C 108.8(17)
H8B C8 H8C 109.2(17)
C10 C9 N 116.40(12)
C10 C9 H9A 110.9(10)
N C9 H9A 104.9(10)
C10 C9 H9B 111.5(10)
N C9 H9B 104.8(10)
H9A C9 H9B 107.8(14)
C9 C10 C11 108.66(13)
C9 C10 H10A 110.9(11)
C11 C10 H10A 109.4(11)
C9 C10 H10B 110.9(10)
C11 C10 H10B 109.8(10)
H10A C10 H10B 107.3(15)
C12 C11 C10 113.07(14)
C12 C11 H11A 109.6(12)
C10 C11 H11A 109.1(12)
C12 C11 H11B 109.1(11)
C10 C11 H11B 109.1(11)
H11A C11 H11B 106.7(16)
C11 C12 H12A 112.0(12)
C11 C12 H12B 111.1(12)
H12A C12 H12B 105.8(17)
C11 C12 H12C 110.5(12)
H12A C12 H12C 105.8(17)
H12B C12 H12C 111.3(17)
C14 C13 N 115.82(12)
C14 C13 H13A 111.1(10)
N C13 H13A 104.6(10)
C14 C13 H13B 110.7(10)
N C13 H13B 106.1(10)
H13A C13 H13B 108.1(14)
C13 C14 C15 110.08(13)
C13 C14 H14A 109.5(11)
C15 C14 H14A 110.4(11)
C13 C14 H14B 111.7(11)
C15 C14 H14B 107.3(11)
H14A C14 H14B 107.8(16)
C16 C15 C14 112.06(14)
C16 C15 H15A 108.9(11)
C14 C15 H15A 110.5(11)
C16 C15 H15B 108.6(12)
C14 C15 H15B 110.6(12)
H15A C15 H15B 106.0(16)
C15 C16 H16A 111.0(12)
C15 C16 H16B 111.5(13)
H16A C16 H16B 110.6(17)
C15 C16 H16C 110.8(12)
H16A C16 H16C 104.9(17)
H16B C16 H16C 107.9(17)
O1 C17 O2 122.52(16)
O1 C17 C18 120.80(17)
O2 C17 C18 116.68(16)
C17 C18 H18A 109.2(17)
C17 C18 H18B 112.1(17)
H18A C18 H18B 104(2)
C17 C18 H18C 111.9(16)
H18A C18 H18C 109(2)
H18B C18 H18C 111(2)
O3 C19 O4 122.74(17)
O3 C19 C20 120.27(18)
O4 C19 C20 116.98(17)
C19 C20 H20A 112(2)
C19 C20 H20B 112(2)
H20A C20 H20B 106(3)
C19 C20 H20C 109(2)
H20A C20 H20C 114(3)
H20B C20 H20C 103(3)

loop_
_geom_bond_atom_site_label_1
_geom_bond_atom_site_label_2
_geom_bond_distance
O1 C17 1.228(2)
O2 C17 1.297(2)
O2 H2 0.89(4)
O3 C19 1.230(2)
O4 C19 1.292(2)
O4 H4 0.93(7)
N C13 1.5204(19)
N C5 1.5220(19)
N C1 1.5232(19)
N C9 1.5237(19)
C1 C2 1.519(2)
C1 H1A 0.940(18)
C1 H1B 0.959(17)
C2 C3 1.529(2)
C2 H2A 0.966(17)
C2 H2B 0.974(18)
C3 C4 1.521(2)
C3 H3A 0.974(19)
C3 H3B 0.965(19)
C4 H4A 0.99(2)
C4 H4B 0.94(2)
C4 H4C 1.01(2)
C5 C6 1.515(2)
C5 H5A 0.946(18)
C5 H5B 0.976(17)
C6 C7 1.533(2)
C6 H6A 0.948(18)
C6 H6B 0.987(18)
C7 C8 1.522(2)
C7 H7A 0.98(2)
C7 H7B 0.974(18)
C8 H8A 0.96(2)
C8 H8B 0.96(2)
C8 H8C 1.00(2)
C9 C10 1.516(2)
C9 H9A 0.953(18)
C9 H9B 0.965(17)
C10 C11 1.527(2)
C10 H10A 0.967(19)
C10 H10B 0.961(18)
C11 C12 1.522(2)
C11 H11A 0.94(2)
C11 H11B 0.99(2)
C12 H12A 0.96(2)
C12 H12B 0.97(2)
C12 H12C 0.99(2)
C13 C14 1.511(2)
C13 H13A 0.974(17)
C13 H13B 0.959(17)
C14 C15 1.527(2)
C14 H14A 0.96(2)
C14 H14B 0.967(19)
C15 C16 1.521(2)
C15 H15A 0.970(19)
C15 H15B 0.95(2)
C16 H16A 0.98(2)
C16 H16B 0.95(2)
C16 H16C 0.98(2)
C17 C18 1.512(3)
C18 H18A 0.97(3)
C18 H18B 0.94(3)
C18 H18C 0.94(3)
C19 C20 1.514(3)
C20 H20A 0.94(4)
C20 H20B 0.89(4)
C20 H20C 0.89(4)

loop_
_geom_hbond_atom_site_label_D
_geom_hbond_atom_site_label_H
_geom_hbond_atom_site_label_A
_geom_hbond_distance_DH
_geom_hbond_distance_HA
_geom_hbond_distance_DA
_geom_hbond_angle_DHA
_geom_hbond_site_symmetry_A
O2 H2 O2 0.89(4) 1.57(4) 2.455(3) 171(5) 2_775
O4 H4 O4 0.93(7) 1.52(7) 2.455(3) 173(8) 2_666

loop_
_geom_torsion_atom_site_label_1
_geom_torsion_atom_site_label_2
_geom_torsion_atom_site_label_3
_geom_torsion_atom_site_label_4
_geom_torsion
C13 N C1 C2 58.28(17)
C5 N C1 C2 -58.93(17)
C9 N C1 C2 179.36(13)
N C1 C2 C3 -178.98(13)
C1 C2 C3 C4 -179.01(15)
C13 N C5 C6 -178.87(13)
C1 N C5 C6 -57.69(17)
C9 N C5 C6 59.68(17)
N C5 C6 C7 -177.05(13)
C5 C6 C7 C8 -178.44(14)
C13 N C9 C10 -60.28(17)
C5 N C9 C10 57.17(17)
C1 N C9 C10 178.70(13)
N C9 C10 C11 174.91(13)
C9 C10 C11 C12 178.58(15)
C5 N C13 C14 179.21(13)
C1 N C13 C14 57.87(17)
C9 N C13 C14 -59.08(17)
N C13 C14 C15 -178.83(13)
C13 C14 C15 C16 179.28(14)
